data_7023928
loop_
_publ_author_name
'Wu, Xiaojing'
'Li, Hongda'
'Kan, Yuhe'
'Yin, Bingzhu'

_publ_section_title
;
 A regeneratable and highly selective fluorescent probe for sulfide
 detection in aqueous solution.
;
_journal_issue 46
_journal_name_full 'Dalton transactions (Cambridge, England : 2003)'
_journal_page_first 16302
_journal_page_last 16310
_journal_paper_doi 10.1039/c3dt51953h
_journal_volume 42
_journal_year 2013
_chemical_formula_moiety 'C28 H31 N5 O3'
_chemical_formula_sum 'C28 H31 N5 O3'
_chemical_formula_weight 485.58
_chemical_name_systematic
;
?
;
_space_group_IT_number 14
_symmetry_cell_setting monoclinic
_symmetry_space_group_name_Hall '-P 2ybc'
_symmetry_space_group_name_H-M 'P 1 21/c 1'
_atom_sites_solution_hydrogens geom
_atom_sites_solution_primary direct
_atom_sites_solution_secondary difmap
_audit_creation_method SHELXL-97
_cell_angle_alpha 90.00
_cell_angle_beta 91.51(3)
_cell_angle_gamma 90.00
_cell_formula_units_Z 4
_cell_length_a 14.317(3)
_cell_length_b 9.6555(19)
_cell_length_c 18.971(4)
_cell_measurement_temperature 291(2)
_cell_volume 2621.6(9)
_computing_structure_refinement 'SHELXL-97 (Sheldrick, 1997)'
_computing_structure_solution 'SHELXS-97 (Sheldrick, 1990)'
_diffrn_ambient_temperature 291(2)
_diffrn_measured_fraction_theta_full 0.992
_diffrn_measured_fraction_theta_max 0.992
_diffrn_radiation_monochromator graphite
_diffrn_radiation_source 'fine-focus sealed tube'
_diffrn_radiation_type MoK\a
_diffrn_radiation_wavelength 0.71073
_diffrn_reflns_av_R_equivalents 0.0610
_diffrn_reflns_av_sigmaI/netI 0.0568
_diffrn_reflns_limit_h_max 17
_diffrn_reflns_limit_h_min -17
_diffrn_reflns_limit_k_max 11
_diffrn_reflns_limit_k_min -11
_diffrn_reflns_limit_l_max 22
_diffrn_reflns_limit_l_min -22
_diffrn_reflns_number 19360
_diffrn_reflns_theta_full 25.00
_diffrn_reflns_theta_max 25.00
_diffrn_reflns_theta_min 3.01
_exptl_absorpt_coefficient_mu 0.082
_exptl_absorpt_correction_T_max 0.9867
_exptl_absorpt_correction_T_min 0.9523
_exptl_absorpt_correction_type multi-scan
_exptl_crystal_density_diffrn 1.230
_exptl_crystal_density_method 'not measured'
_exptl_crystal_F_000 1032
_exptl_crystal_size_max 0.60
_exptl_crystal_size_mid 0.22
_exptl_crystal_size_min 0.16
_refine_diff_density_max 0.208
_refine_diff_density_min -0.223
_refine_diff_density_rms 0.038
_refine_ls_extinction_coef 0.013(2)
_refine_ls_extinction_expression Fc^*^=kFc[1+0.001xFc^2^\l^3^/sin(2\q)]^-1/4^
_refine_ls_extinction_method SHELXL
_refine_ls_goodness_of_fit_ref 1.064
_refine_ls_hydrogen_treatment constr
_refine_ls_matrix_type full
_refine_ls_number_parameters 328
_refine_ls_number_reflns 4584
_refine_ls_number_restraints 6
_refine_ls_restrained_S_all 1.088
_refine_ls_R_factor_all 0.1013
_refine_ls_R_factor_gt 0.0585
_refine_ls_shift/su_max 0.001
_refine_ls_shift/su_mean 0.000
_refine_ls_structure_factor_coef Fsqd
_refine_ls_weighting_details 'calc w=1/[\s^2^(Fo^2^)+(0.0984P)^2^+0.0000P] where P=(Fo^2^+2Fc^2^)/3'
_refine_ls_weighting_scheme calc
_refine_ls_wR_factor_gt 0.1626
_refine_ls_wR_factor_ref 0.1890
_reflns_number_gt 2651
_reflns_number_total 4584
_reflns_threshold_expression >2sigma(I)
_cod_data_source_file c3dt51953h.txt
_cod_data_source_block shelxl2
_cod_original_cell_volume 2621.5(9)
_cod_original_sg_symbol_H-M P21/c
_cod_database_code 7023928

loop_
_symmetry_equiv_pos_as_xyz
'x, y, z'
'-x, y+1/2, -z+1/2'
'-x, -y, -z'
'x, -y-1/2, z-1/2'

loop_
_atom_site_label
_atom_site_type_symbol
_atom_site_fract_x
_atom_site_fract_y
_atom_site_fract_z
_atom_site_U_iso_or_equiv
_atom_site_adp_type
_atom_site_occupancy
_atom_site_symmetry_multiplicity
_atom_site_calc_flag
_atom_site_refinement_flags
C1 C 0.63054(18) 0.9349(3) 0.09740(14) 0.0569(7) Uani 1 1 d .
H1 H 0.6317 0.9332 0.1464 0.068 Uiso 1 1 calc R
C2 C 0.69327(18) 1.0187(3) 0.06136(15) 0.0560(7) Uani 1 1 d .
C3 C 0.68645(19) 1.0193(3) -0.01342(15) 0.0581(7) Uani 1 1 d .
H3 H 0.7257 1.0764 -0.0387 0.070 Uiso 1 1 calc R
C4 C 0.62348(18) 0.9376(3) -0.04858(14) 0.0563(7) Uani 1 1 d .
H4 H 0.6207 0.9403 -0.0976 0.068 Uiso 1 1 calc R
C5 C 0.56235(17) 0.8493(3) -0.01301(13) 0.0496(6) Uani 1 1 d .
C6 C 0.56736(17) 0.8552(3) 0.05999(13) 0.0503(6) Uani 1 1 d .
C7 C 0.49918(17) 0.7546(3) -0.04437(13) 0.0524(7) Uani 1 1 d .
H7 H 0.4969 0.7468 -0.0932 0.063 Uiso 1 1 calc R
C8 C 0.44150(17) 0.6743(3) -0.00626(13) 0.0501(6) Uani 1 1 d .
C9 C 0.44016(19) 0.6926(3) 0.06934(14) 0.0548(7) Uani 1 1 d .
C10 C 0.37776(18) 0.5745(3) -0.04362(14) 0.0550(7) Uani 1 1 d .
C11 C 0.24732(19) 0.4130(3) -0.03551(16) 0.0642(8) Uani 1 1 d .
H11A H 0.2766 0.3531 -0.0695 0.077 Uiso 1 1 calc R
H11B H 0.1980 0.4645 -0.0597 0.077 Uiso 1 1 calc R
C12 C 0.2064(2) 0.3262(3) 0.02298(18) 0.0697(8) Uani 1 1 d .
H12A H 0.1539 0.2735 0.0038 0.084 Uiso 1 1 calc R
H12B H 0.2533 0.2608 0.0400 0.084 Uiso 1 1 calc R
C13 C 0.08966(19) 0.4854(3) 0.06415(18) 0.0730(9) Uani 1 1 d .
H13A H 0.0375 0.4212 0.0634 0.088 Uiso 1 1 calc R
H13B H 0.0949 0.5228 0.0170 0.088 Uiso 1 1 calc R
C14 C 0.0689(2) 0.6017(3) 0.11379(16) 0.0696(8) Uani 1 1 d .
C15 C 0.1342(2) 0.6986(4) 0.13220(19) 0.0817(10) Uani 1 1 d .
H15 H 0.1951 0.6897 0.1169 0.098 Uiso 1 1 calc R
C16 C 0.1103(3) 0.8096(4) 0.1734(2) 0.1036(12) Uani 1 1 d .
H16 H 0.1540 0.8772 0.1858 0.124 Uiso 1 1 calc R
C17 C 0.0214(4) 0.8176(6) 0.1953(3) 0.147(2) Uani 1 1 d .
H17 H 0.0022 0.8905 0.2235 0.176 Uiso 1 1 calc R
C18 C -0.0391(4) 0.7164(7) 0.1751(4) 0.162(2) Uani 1 1 d U
H18 H -0.1000 0.7230 0.1905 0.195 Uiso 1 1 calc R
C19 C 0.1597(2) 0.3215(4) 0.1441(2) 0.0836(10) Uani 1 1 d .
H19A H 0.1211 0.2435 0.1296 0.100 Uiso 1 1 calc R
H19B H 0.1251 0.3743 0.1783 0.100 Uiso 1 1 calc R
C20 C 0.2467(2) 0.2674(3) 0.17937(16) 0.0654(8) Uani 1 1 d .
C21 C 0.3285(2) 0.3417(3) 0.18356(16) 0.0669(8) Uani 1 1 d .
H21 H 0.3328 0.4267 0.1608 0.080 Uiso 1 1 calc R
C22 C 0.4040(2) 0.2901(3) 0.22148(16) 0.0710(8) Uani 1 1 d .
H22 H 0.4597 0.3395 0.2248 0.085 Uiso 1 1 calc R
C23 C 0.3956(3) 0.1654(4) 0.25402(16) 0.0829(10) Uani 1 1 d .
H23 H 0.4453 0.1276 0.2800 0.099 Uiso 1 1 calc R
C24 C 0.3127(3) 0.0976(4) 0.24766(19) 0.0915(11) Uani 1 1 d .
H24 H 0.3072 0.0132 0.2708 0.110 Uiso 1 1 calc R
C25 C 0.8232(2) 1.1866(3) 0.0619(2) 0.0813(10) Uani 1 1 d .
H25A H 0.8410 1.2622 0.0931 0.098 Uiso 1 1 calc R
H25B H 0.7925 1.2263 0.0204 0.098 Uiso 1 1 calc R
C26 C 0.9105(2) 1.1114(4) 0.0398(3) 0.1149(15) Uani 1 1 d .
H26A H 0.9444 1.0793 0.0810 0.172 Uiso 1 1 calc R
H26B H 0.9491 1.1734 0.0138 0.172 Uiso 1 1 calc R
H26C H 0.8933 1.0337 0.0107 0.172 Uiso 1 1 calc R
C27 C 0.7657(3) 1.0902(4) 0.17445(19) 0.0907(11) Uani 1 1 d .
H27A H 0.8277 1.1209 0.1893 0.109 Uiso 1 1 calc R
H27B H 0.7588 0.9947 0.1892 0.109 Uiso 1 1 calc R
C28 C 0.6936(3) 1.1781(4) 0.2106(2) 0.1145(15) Uani 1 1 d .
H28A H 0.7004 1.2729 0.1965 0.172 Uiso 1 1 calc R
H28B H 0.7026 1.1709 0.2608 0.172 Uiso 1 1 calc R
H28C H 0.6321 1.1461 0.1974 0.172 Uiso 1 1 calc R
N1 N 0.75730(17) 1.0972(3) 0.09746(14) 0.0730(7) Uani 1 1 d .
N2 N 0.31559(15) 0.5075(2) -0.00571(12) 0.0603(6) Uani 1 1 d .
H2 H 0.3160 0.5213 0.0391 0.072 Uiso 1 1 calc R
N3 N 0.17496(15) 0.4093(2) 0.08244(13) 0.0618(6) Uani 1 1 d .
N4 N -0.0182(2) 0.6069(4) 0.1343(2) 0.1313(15) Uani 1 1 d .
N5 N 0.2384(2) 0.1441(3) 0.21036(15) 0.0813(8) Uani 1 1 d .
O1 O 0.50657(13) 0.77856(19) 0.09940(9) 0.0577(5) Uani 1 1 d .
O2 O 0.38659(15) 0.6415(2) 0.11066(10) 0.0774(6) Uani 1 1 d .
O3 O 0.38426(16) 0.5572(2) -0.10720(11) 0.0864(7) Uani 1 1 d .

loop_
_atom_site_aniso_label
_atom_site_aniso_U_11
_atom_site_aniso_U_22
_atom_site_aniso_U_33
_atom_site_aniso_U_23
_atom_site_aniso_U_13
_atom_site_aniso_U_12
C1 0.0638(16) 0.0592(15) 0.0475(16) 0.0013(13) -0.0044(13) -0.0049(14)
C2 0.0572(15) 0.0485(14) 0.0622(18) -0.0021(13) 0.0003(13) 0.0028(13)
C3 0.0633(16) 0.0531(15) 0.0585(17) 0.0015(13) 0.0115(14) 0.0046(14)
C4 0.0642(17) 0.0553(15) 0.0498(16) -0.0015(13) 0.0105(13) 0.0078(13)
C5 0.0551(14) 0.0523(14) 0.0413(14) -0.0009(11) 0.0027(11) 0.0070(12)
C6 0.0546(14) 0.0479(13) 0.0483(15) 0.0036(12) -0.0006(12) 0.0054(12)
C7 0.0556(15) 0.0604(16) 0.0410(15) -0.0038(12) -0.0003(12) 0.0074(13)
C8 0.0525(14) 0.0537(15) 0.0440(15) -0.0046(12) -0.0013(12) 0.0052(12)
C9 0.0585(16) 0.0588(15) 0.0469(16) 0.0002(12) -0.0042(13) -0.0022(13)
C10 0.0588(16) 0.0552(15) 0.0505(17) -0.0085(13) -0.0035(13) 0.0044(13)
C11 0.0584(16) 0.0640(16) 0.0694(19) -0.0128(15) -0.0116(14) 0.0008(14)
C12 0.0614(17) 0.0548(16) 0.092(2) 0.0021(16) -0.0159(16) 0.0024(14)
C13 0.0537(16) 0.081(2) 0.083(2) 0.0118(17) -0.0146(15) 0.0084(15)
C14 0.0548(17) 0.086(2) 0.068(2) 0.0121(17) 0.0029(15) 0.0163(16)
C15 0.072(2) 0.094(2) 0.079(2) -0.0012(19) 0.0019(18) 0.008(2)
C16 0.116(3) 0.102(3) 0.092(3) -0.012(2) -0.006(2) 0.013(2)
C17 0.137(4) 0.158(5) 0.148(5) -0.055(4) 0.032(4) 0.031(4)
C18 0.127(3) 0.183(4) 0.179(4) -0.039(4) 0.045(3) 0.015(3)
C19 0.0643(19) 0.088(2) 0.099(3) 0.035(2) 0.0007(18) -0.0014(17)
C20 0.0723(18) 0.0632(17) 0.0606(19) 0.0151(14) 0.0012(15) 0.0035(15)
C21 0.079(2) 0.0593(16) 0.0624(19) 0.0076(14) -0.0041(15) 0.0038(16)
C22 0.080(2) 0.080(2) 0.0521(18) -0.0070(16) -0.0136(15) 0.0086(17)
C23 0.111(3) 0.085(2) 0.0514(19) -0.0019(17) -0.0268(18) 0.024(2)
C24 0.132(3) 0.074(2) 0.067(2) 0.0242(18) -0.017(2) 0.008(2)
C25 0.082(2) 0.0617(18) 0.100(3) -0.0014(17) -0.0035(19) -0.0144(17)
C26 0.069(2) 0.114(3) 0.162(4) 0.029(3) 0.010(2) -0.001(2)
C27 0.096(2) 0.097(3) 0.078(3) -0.008(2) -0.018(2) -0.029(2)
C28 0.167(4) 0.094(3) 0.081(3) -0.013(2) -0.010(3) -0.010(3)
N1 0.0721(16) 0.0726(16) 0.0740(19) -0.0034(13) -0.0008(13) -0.0177(14)
N2 0.0591(13) 0.0679(14) 0.0535(14) -0.0091(12) -0.0044(11) -0.0067(12)
N3 0.0513(12) 0.0630(14) 0.0706(16) 0.0142(12) -0.0059(11) 0.0075(11)
N4 0.075(2) 0.155(3) 0.166(4) -0.041(3) 0.036(2) 0.003(2)
N5 0.099(2) 0.0717(16) 0.0726(18) 0.0269(14) -0.0037(15) -0.0056(15)
O1 0.0662(11) 0.0674(11) 0.0393(10) 0.0030(8) -0.0034(8) -0.0104(10)
O2 0.0880(14) 0.0960(15) 0.0485(12) 0.0009(11) 0.0070(11) -0.0324(12)
O3 0.1049(17) 0.1027(16) 0.0518(13) -0.0248(12) 0.0062(12) -0.0257(13)

loop_
_atom_type_symbol
_atom_type_description
_atom_type_scat_dispersion_real
_atom_type_scat_dispersion_imag
_atom_type_scat_source
C C 0.0033 0.0016 'International Tables Vol C Tables 4.2.6.8 and 6.1.1.4'
H H 0.0000 0.0000 'International Tables Vol C Tables 4.2.6.8 and 6.1.1.4'
N N 0.0061 0.0033 'International Tables Vol C Tables 4.2.6.8 and 6.1.1.4'
O O 0.0106 0.0060 'International Tables Vol C Tables 4.2.6.8 and 6.1.1.4'

loop_
_geom_angle_atom_site_label_1
_geom_angle_atom_site_label_2
_geom_angle_atom_site_label_3
_geom_angle
C6 C1 C2 119.6(3)
C6 C1 H1 120.2
C2 C1 H1 120.2
N1 C2 C1 120.6(3)
N1 C2 C3 121.9(2)
C1 C2 C3 117.5(3)
C4 C3 C2 121.0(2)
C4 C3 H3 119.5
C2 C3 H3 119.5
C3 C4 C5 122.0(3)
C3 C4 H4 119.0
C5 C4 H4 119.0
C6 C5 C7 117.7(2)
C6 C5 C4 115.9(2)
C7 C5 C4 126.3(2)
C1 C6 O1 116.0(2)
C1 C6 C5 123.8(2)
O1 C6 C5 120.2(2)
C8 C7 C5 122.7(2)
C8 C7 H7 118.7
C5 C7 H7 118.7
C7 C8 C9 118.9(2)
C7 C8 C10 119.3(2)
C9 C8 C10 121.7(2)
O2 C9 O1 114.8(2)
O2 C9 C8 128.0(3)
O1 C9 C8 117.3(2)
O3 C10 N2 122.5(3)
O3 C10 C8 119.6(2)
N2 C10 C8 117.9(2)
N2 C11 C12 109.4(2)
N2 C11 H11A 109.8
C12 C11 H11A 109.8
N2 C11 H11B 109.8
C12 C11 H11B 109.8
H11A C11 H11B 108.2
N3 C12 C11 113.1(2)
N3 C12 H12A 109.0
C11 C12 H12A 109.0
N3 C12 H12B 109.0
C11 C12 H12B 109.0
H12A C12 H12B 107.8
N3 C13 C14 113.9(3)
N3 C13 H13A 108.8
C14 C13 H13A 108.8
N3 C13 H13B 108.8
C14 C13 H13B 108.8
H13A C13 H13B 107.7
N4 C14 C15 123.2(3)
N4 C14 C13 114.8(3)
C15 C14 C13 122.0(3)
C14 C15 C16 120.1(3)
C14 C15 H15 119.9
C16 C15 H15 119.9
C17 C16 C15 118.1(4)
C17 C16 H16 121.0
C15 C16 H16 121.0
C16 C17 C18 118.1(5)
C16 C17 H17 120.9
C18 C17 H17 120.9
N4 C18 C17 125.3(5)
N4 C18 H18 117.3
C17 C18 H18 117.3
N3 C19 C20 114.8(2)
N3 C19 H19A 108.6
C20 C19 H19A 108.6
N3 C19 H19B 108.6
C20 C19 H19B 108.6
H19A C19 H19B 107.5
N5 C20 C21 121.7(3)
N5 C20 C19 115.2(3)
C21 C20 C19 122.9(3)
C20 C21 C22 119.9(3)
C20 C21 H21 120.1
C22 C21 H21 120.1
C23 C22 C21 118.7(3)
C23 C22 H22 120.6
C21 C22 H22 120.6
C24 C23 C22 118.3(3)
C24 C23 H23 120.8
C22 C23 H23 120.8
N5 C24 C23 124.5(3)
N5 C24 H24 117.8
C23 C24 H24 117.8
N1 C25 C26 113.1(3)
N1 C25 H25A 109.0
C26 C25 H25A 109.0
N1 C25 H25B 109.0
C26 C25 H25B 109.0
H25A C25 H25B 107.8
C25 C26 H26A 109.5
C25 C26 H26B 109.5
H26A C26 H26B 109.5
C25 C26 H26C 109.5
H26A C26 H26C 109.5
H26B C26 H26C 109.5
N1 C27 C28 112.8(3)
N1 C27 H27A 109.0
C28 C27 H27A 109.0
N1 C27 H27B 109.0
C28 C27 H27B 109.0
H27A C27 H27B 107.8
C27 C28 H28A 109.5
C27 C28 H28B 109.5
H28A C28 H28B 109.5
C27 C28 H28C 109.5
H28A C28 H28C 109.5
H28B C28 H28C 109.5
C2 N1 C25 122.2(3)
C2 N1 C27 120.9(2)
C25 N1 C27 116.9(3)
C10 N2 C11 123.6(2)
C10 N2 H2 118.2
C11 N2 H2 118.2
C13 N3 C12 111.4(2)
C13 N3 C19 109.8(2)
C12 N3 C19 110.7(2)
C14 N4 C18 115.2(4)
C20 N5 C24 116.9(3)
C9 O1 C6 122.6(2)

loop_
_geom_bond_atom_site_label_1
_geom_bond_atom_site_label_2
_geom_bond_distance
C1 C6 1.371(4)
C1 C2 1.401(4)
C1 H1 0.9300
C2 N1 1.360(4)
C2 C3 1.419(4)
C3 C4 1.359(4)
C3 H3 0.9300
C4 C5 1.407(4)
C4 H4 0.9300
C5 C6 1.386(3)
C5 C7 1.407(4)
C6 O1 1.378(3)
C7 C8 1.355(3)
C7 H7 0.9300
C8 C9 1.446(4)
C8 C10 1.493(4)
C9 O2 1.216(3)
C9 O1 1.375(3)
C10 O3 1.224(3)
C10 N2 1.327(3)
C11 N2 1.442(3)
C11 C12 1.520(4)
C11 H11A 0.9700
C11 H11B 0.9700
C12 N3 1.465(4)
C12 H12A 0.9700
C12 H12B 0.9700
C13 N3 1.459(3)
C13 C14 1.500(4)
C13 H13A 0.9700
C13 H13B 0.9700
C14 N4 1.316(4)
C14 C15 1.362(4)
C15 C16 1.374(5)
C15 H15 0.9300
C16 C17 1.352(6)
C16 H16 0.9300
C17 C18 1.354(7)
C17 H17 0.9300
C18 N4 1.349(7)
C18 H18 0.9300
C19 N3 1.466(4)
C19 C20 1.493(4)
C19 H19A 0.9700
C19 H19B 0.9700
C20 N5 1.335(4)
C20 C21 1.373(4)
C21 C22 1.376(4)
C21 H21 0.9300
C22 C23 1.360(4)
C22 H22 0.9300
C23 C24 1.357(5)
C23 H23 0.9300
C24 N5 1.340(4)
C24 H24 0.9300
C25 N1 1.458(4)
C25 C26 1.514(5)
C25 H25A 0.9700
C25 H25B 0.9700
C26 H26A 0.9600
C26 H26B 0.9600
C26 H26C 0.9600
C27 N1 1.464(4)
C27 C28 1.514(5)
C27 H27A 0.9700
C27 H27B 0.9700
C28 H28A 0.9600
C28 H28B 0.9600
C28 H28C 0.9600
N2 H2 0.8600
